data_4323700
loop_
_publ_author_name
'Fran\,cois P. Gabba\"i'
'Annette Schier'
'J\"urgen Riede'
'Alexander Sladek'
'Hans W. G\"orlitzer'

_publ_contact_author
;
   Dr. F. Gabbai, Dr. A. Schier
   Anorganisch-chemisches Institut
   der Technischen Universit\"at M\"unchen
   Lichtenbergstra\"se 4
   D-85747 Garching
   Germany
;
_publ_contact_author_email t331344@hpmail.lrz-muenchen.de
_publ_contact_author_fax '++49 89 2891-3125'
_publ_contact_author_phone '++49 89 2891-3129'
_publ_section_title
;
 Unusual Ring Systems Containing Indium. Synthesis and Structure of the
 First Mercuraindacycles
;
_journal_name_full 'Inorganic Chemistry'
_journal_page_first 5694
_journal_page_last 5698
_journal_paper_doi 10.1021/ic970241g
_journal_volume 36
_journal_year 1997
_chemical_formula_sum 'C40 H52 Cl4 Hg In2 O5'
_chemical_formula_weight 1184.85
_chemical_name_systematic
; 
 ? 
;
_space_group_IT_number 14
_symmetry_cell_setting monoclinic
_symmetry_space_group_name_Hall '-P 2ybc'
_symmetry_space_group_name_H-M 'P 1 21/c 1'
_atom_sites_solution_hydrogens geom
_atom_sites_solution_primary direct
_atom_sites_solution_secondary difmap
_audit_creation_method SHELXL
_cell_angle_alpha 90
_cell_angle_beta 107.02(1)
_cell_angle_gamma 90
_cell_formula_units_Z 4
_cell_length_a 17.529(2)
_cell_length_b 8.954(1)
_cell_length_c 27.704(2)
_cell_measurement_reflns_used 25
_cell_measurement_temperature 199(2)
_cell_volume 4157.8(8)
_computing_cell_refinement 'Enraf Nonius CAD4'
_computing_data_collection 'Enraf Nonius CAD4'
_computing_data_reduction 'Enraf Nonius SDP-PLUS'
_computing_molecular_graphics Siemens-XTL-PLUS
_computing_publication_material SHELXL-93
_computing_structure_refinement 'SHELXL-93 (Sheldrick, 1993)'
_computing_structure_solution 'SHELXS-86 (Sheldrick, 1990)'
_diffrn_ambient_temperature 199(2)
_diffrn_measurement_device 'Enraf Nonius CAD4'
_diffrn_measurement_method omega-theta-scans
_diffrn_radiation_monochromator graphite
_diffrn_radiation_source 'fine-focus sealed tube'
_diffrn_radiation_type MoK\a
_diffrn_radiation_wavelength 0.71073
_diffrn_reflns_av_R_equivalents 0.0205
_diffrn_reflns_av_sigmaI/netI 0.0175
_diffrn_reflns_limit_h_max 21
_diffrn_reflns_limit_h_min 0
_diffrn_reflns_limit_k_max 11
_diffrn_reflns_limit_k_min 0
_diffrn_reflns_limit_l_max 32
_diffrn_reflns_limit_l_min -34
_diffrn_reflns_number 7984
_diffrn_reflns_theta_max 25.94
_diffrn_reflns_theta_min 3.08
_diffrn_standards_decay_% -3.3
_diffrn_standards_interval_time '3600 s'
_diffrn_standards_number 3
_exptl_absorpt_coefficient_mu 5.082
_exptl_absorpt_correction_T_max 0.9993
_exptl_absorpt_correction_T_min 0.8469
_exptl_absorpt_correction_type psi-scans
_exptl_crystal_colour colorless
_exptl_crystal_density_diffrn 1.893
_exptl_crystal_F_000 2312
_refine_diff_density_max 0.758
_refine_diff_density_min -1.004
_refine_diff_density_rms 0.106
_refine_ls_extinction_method none
_refine_ls_goodness_of_fit_all 1.072
_refine_ls_goodness_of_fit_obs 1.082
_refine_ls_hydrogen_treatment riding
_refine_ls_matrix_type full
_refine_ls_number_parameters 469
_refine_ls_number_reflns 7728
_refine_ls_number_restraints 0
_refine_ls_restrained_S_all 1.150
_refine_ls_restrained_S_obs 1.082
_refine_ls_R_factor_all 0.0318
_refine_ls_R_factor_obs 0.0272
_refine_ls_shift/esd_max 0.001
_refine_ls_shift/esd_mean 0.000
_refine_ls_structure_factor_coef Fsqd
_refine_ls_weighting_details 'w=1/[\s^2^(Fo^2^)+(0.0233P)^2^+19.0166P] where P=(Fo^2^+2Fc^2^)/3'
_refine_ls_weighting_scheme calc
_refine_ls_wR_factor_all 0.0697
_refine_ls_wR_factor_obs 0.0632
_reflns_number_observed 7201
_reflns_number_total 7753
_reflns_observed_criterion >2sigma(I)
_cod_data_source_file ic970241g_1.cif
_cod_data_source_block mart8(compound5)
_cod_depositor_comments
;
The following automatic conversions were performed:

'_refine_ls_weighting_scheme' value 'calc
w=1/[\s^2^(Fo^2^)+(0.0233P)^2^+19.0166P] where P=(Fo^2^+2Fc^2^)/3'
was changed to 'calc'. New tag '_refine_ls_weighting_details' was
created. The value of the new tag was set to
'w=1/[\s^2^(Fo^2^)+(0.0233P)^2^+19.0166P] where P=(Fo^2^+2Fc^2^)/3'.

Automatic conversion script
Id: cif_fix_values 3143 2015-03-26 13:38:13Z robertas 
;
_cod_original_cell_volume 4157.8(7)
_cod_database_code 4323700

loop_
_symmetry_equiv_pos_as_xyz
'x, y, z'
'-x, y+1/2, -z+1/2'
'-x, -y, -z'
'x, -y-1/2, z-1/2'

loop_
_atom_site_aniso_label
_atom_site_aniso_U_11
_atom_site_aniso_U_22
_atom_site_aniso_U_33
_atom_site_aniso_U_23
_atom_site_aniso_U_13
_atom_site_aniso_U_12
Hg 0.01824(8) 0.02800(9) 0.02331(9) 0.00242(7) 0.00608(6) 0.00123(7)
In1 0.02150(15) 0.0258(2) 0.0258(2) -0.00149(13) 0.00887(12) -0.00146(12)
Cl1 0.0442(7) 0.0740(11) 0.0327(7) -0.0206(7) 0.0115(6) -0.0046(7)
O1 0.028(2) 0.032(2) 0.048(2) 0.016(2) 0.010(2) -0.0015(15)
C01 0.040(3) 0.045(4) 0.091(5) 0.030(3) 0.029(3) 0.003(3)
C02 0.043(3) 0.058(4) 0.069(4) 0.031(3) 0.010(3) -0.004(3)
C03 0.047(3) 0.037(3) 0.062(4) 0.016(3) 0.010(3) 0.004(3)
C04 0.032(3) 0.059(4) 0.078(5) 0.035(4) 0.002(3) 0.004(3)
O2 0.024(2) 0.045(2) 0.052(2) 0.024(2) 0.015(2) 0.005(2)
C05 0.030(2) 0.031(3) 0.047(3) 0.008(2) 0.010(2) 0.007(2)
C06 0.056(4) 0.034(3) 0.065(4) 0.017(3) -0.003(3) 0.001(3)
C07 0.054(4) 0.045(4) 0.072(4) 0.017(3) 0.033(3) 0.005(3)
C08 0.037(3) 0.039(3) 0.083(5) 0.025(3) 0.031(3) 0.004(2)
C1 0.029(2) 0.017(2) 0.024(2) 0.006(2) 0.010(2) 0.005(2)
C2 0.030(2) 0.042(3) 0.021(2) 0.002(2) 0.009(2) 0.002(2)
C3 0.032(3) 0.047(3) 0.029(2) 0.006(2) 0.015(2) 0.009(2)
C4 0.019(2) 0.039(3) 0.044(3) 0.012(2) 0.017(2) 0.006(2)
C5 0.020(2) 0.036(3) 0.054(3) 0.007(2) 0.014(2) 0.000(2)
C6 0.032(3) 0.036(3) 0.041(3) -0.004(2) 0.005(2) -0.005(2)
C7 0.031(2) 0.033(3) 0.035(3) -0.006(2) 0.010(2) -0.003(2)
C8 0.022(2) 0.020(2) 0.027(2) 0.005(2) 0.005(2) 0.001(2)
C9 0.021(2) 0.021(2) 0.024(2) 0.011(2) 0.006(2) 0.007(2)
C10 0.025(2) 0.027(2) 0.034(2) 0.012(2) 0.012(2) 0.007(2)
C11 0.024(2) 0.023(2) 0.019(2) 0.007(2) 0.003(2) 0.001(2)
C12 0.020(2) 0.042(3) 0.026(2) 0.005(2) 0.004(2) 0.004(2)
C13 0.022(2) 0.051(3) 0.037(3) 0.001(2) 0.005(2) -0.004(2)
C14 0.013(2) 0.045(3) 0.053(3) 0.009(3) 0.011(2) 0.004(2)
C15 0.023(2) 0.038(3) 0.048(3) 0.010(2) 0.018(2) 0.007(2)
C16 0.042(3) 0.032(3) 0.050(3) 0.004(2) 0.028(3) 0.006(2)
C17 0.032(2) 0.041(3) 0.037(3) 0.000(2) 0.018(2) -0.003(2)
C18 0.033(2) 0.017(2) 0.034(2) 0.006(2) 0.018(2) 0.002(2)
C19 0.025(2) 0.023(2) 0.031(2) 0.010(2) 0.011(2) 0.003(2)
C20 0.024(2) 0.029(3) 0.036(3) 0.013(2) 0.010(2) 0.004(2)
In2 0.01856(14) 0.0282(2) 0.02133(15) -0.00501(13) 0.00332(11) -0.00050(12)
Cl2 0.0383(6) 0.0334(6) 0.0191(5) -0.0044(4) 0.0035(4) 0.0004(5)
Cl3 0.0355(6) 0.0291(6) 0.0458(7) -0.0005(5) 0.0073(5) -0.0017(5)
Cl4 0.0338(6) 0.0625(9) 0.0298(6) -0.0227(6) 0.0031(5) -0.0030(6)
O3 0.031(2) 0.029(2) 0.035(2) -0.0137(15) 0.0093(14) -0.0065(14)
C09 0.033(3) 0.069(5) 0.090(5) -0.048(4) 0.027(3) -0.007(3)
C010 0.036(3) 0.049(4) 0.059(4) -0.013(3) 0.019(3) -0.001(3)
C011 0.035(3) 0.048(4) 0.070(4) -0.015(3) 0.024(3) -0.010(3)
C012 0.024(2) 0.029(3) 0.044(3) -0.010(2) 0.005(2) -0.008(2)
O4 0.024(2) 0.056(2) 0.024(2) 0.005(2) 0.0048(13) 0.005(2)
C013 0.029(2) 0.058(4) 0.026(2) -0.005(2) 0.001(2) 0.007(2)
C014 0.033(3) 0.054(4) 0.039(3) -0.009(3) 0.001(2) 0.013(3)
C015 0.034(3) 0.052(4) 0.053(3) -0.005(3) 0.018(3) -0.001(3)
C016 0.034(3) 0.064(4) 0.042(3) 0.015(3) 0.017(2) 0.010(3)
O5 0.042(2) 0.033(2) 0.029(2) 0.0040(15) 0.0171(15) 0.007(2)
C017 0.079(5) 0.068(5) 0.054(4) 0.028(3) 0.043(4) 0.020(4)
C018 0.099(6) 0.066(5) 0.066(5) 0.035(4) 0.035(4) 0.012(4)
C019 0.066(4) 0.041(4) 0.054(4) 0.014(3) 0.011(3) 0.012(3)
C020 0.058(3) 0.030(3) 0.045(3) -0.003(2) 0.020(3) 0.004(3)

loop_
_atom_site_label
_atom_site_type_symbol
_atom_site_fract_x
_atom_site_fract_y
_atom_site_fract_z
_atom_site_U_iso_or_equiv
_atom_site_thermal_displace_type
_atom_site_occupancy
_atom_site_calc_flag
_atom_site_refinement_flags
_atom_site_disorder_group
Hg Hg 0.237724(9) 0.02959(2) 0.215571(6) 0.02318(5) Uani 1 d . .
In1 In 0.18467(2) -0.12558(4) 0.114821(12) 0.02396(8) Uani 1 d . .
Cl1 Cl 0.14000(8) -0.2257(2) 0.02896(5) 0.0502(4) Uani 1 d . .
O1 O 0.1696(2) 0.1313(4) 0.08556(14) 0.0362(8) Uani 1 d . .
C01 C 0.2333(3) 0.2137(7) 0.0776(3) 0.056(2) Uani 1 d . .
H01A H 0.2631(3) 0.1518(7) 0.0612(3) 0.085 Uiso 1 d R .
H01B H 0.2686(3) 0.2463(7) 0.1094(3) 0.085 Uiso 1 d R .
C02 C 0.2008(4) 0.3435(8) 0.0459(3) 0.058(2) Uani 1 d . .
H02A H 0.2118(4) 0.3368(8) 0.0140(3) 0.087 Uiso 1 d R .
H02B H 0.2236(4) 0.4348(8) 0.0623(3) 0.087 Uiso 1 d R .
C03 C 0.1130(3) 0.3405(7) 0.0385(3) 0.0500(15) Uani 1 d . .
H03A H 0.0840(3) 0.3623(7) 0.0040(3) 0.075 Uiso 1 d R .
H03B H 0.0983(3) 0.4123(7) 0.0600(3) 0.075 Uiso 1 d R .
C04 C 0.0968(3) 0.1855(8) 0.0525(3) 0.060(2) Uani 1 d . .
H04A H 0.0557(3) 0.1853(8) 0.0690(3) 0.089 Uiso 1 d R .
H04B H 0.0801(3) 0.1235(8) 0.0229(3) 0.089 Uiso 1 d R .
O2 O 0.2060(2) -0.3631(4) 0.16073(14) 0.0394(9) Uani 1 d . .
C05 C 0.2815(3) -0.4273(6) 0.1870(2) 0.0364(12) Uani 1 d . .
H05A H 0.3146(3) -0.3548(6) 0.2091(2) 0.055 Uiso 1 d R .
H05B H 0.3085(3) -0.4616(6) 0.1635(2) 0.055 Uiso 1 d R .
C06 C 0.2633(4) -0.5571(7) 0.2168(3) 0.056(2) Uani 1 d . .
H06A H 0.2760(4) -0.5322(7) 0.2520(3) 0.084 Uiso 1 d R .
H06B H 0.2931(4) -0.6444(7) 0.2132(3) 0.084 Uiso 1 d R .
C07 C 0.1760(4) -0.5836(7) 0.1954(3) 0.054(2) Uani 1 d . .
H07A H 0.1530(4) -0.6236(7) 0.2202(3) 0.081 Uiso 1 d R .
H07B H 0.1653(4) -0.6509(7) 0.1672(3) 0.081 Uiso 1 d R .
C08 C 0.1448(3) -0.4313(7) 0.1786(3) 0.050(2) Uani 1 d . .
H08A H 0.0951(3) -0.4367(7) 0.1522(3) 0.075 Uiso 1 d R .
H08B H 0.1368(3) -0.3757(7) 0.2064(3) 0.075 Uiso 1 d R .
C1 C 0.1217(3) 0.0249(5) 0.2173(2) 0.0229(9) Uani 1 d . .
C2 C 0.1003(3) 0.0872(6) 0.2572(2) 0.0308(10) Uani 1 d . .
H2 H 0.1417(3) 0.1330(6) 0.2838(2) 0.046 Uiso 1 d R .
C3 C 0.0221(3) 0.0869(6) 0.2605(2) 0.0342(11) Uani 1 d . .
H3 H 0.0104(3) 0.1332(6) 0.2888(2) 0.051 Uiso 1 d R .
C4 C -0.0383(3) 0.0198(6) 0.2235(2) 0.0321(11) Uani 1 d . .
H4 H -0.0916(3) 0.0161(6) 0.2264(2) 0.048 Uiso 1 d R .
C5 C -0.0846(3) -0.1028(6) 0.1414(2) 0.0360(12) Uani 1 d . .
H5 H -0.1375(3) -0.1068(6) 0.1450(2) 0.054 Uiso 1 d R .
C6 C -0.0710(3) -0.1541(6) 0.0984(2) 0.0374(12) Uani 1 d . .
H6 H -0.1145(3) -0.1892(6) 0.0708(2) 0.056 Uiso 1 d R .
C7 C 0.0077(3) -0.1545(6) 0.0943(2) 0.0329(11) Uani 1 d . .
H7 H 0.0163(3) -0.1923(6) 0.0638(2) 0.049 Uiso 1 d R .
C8 C 0.0722(2) -0.1034(5) 0.1320(2) 0.0231(9) Uani 1 d . .
C9 C 0.0588(2) -0.0421(5) 0.1769(2) 0.0222(9) Uani 1 d . .
C10 C -0.0213(3) -0.0447(5) 0.1807(2) 0.0277(10) Uani 1 d . .
C11 C 0.3506(3) 0.0335(5) 0.2076(2) 0.0228(9) Uani 1 d . .
C12 C 0.4116(3) 0.1088(6) 0.2432(2) 0.0301(10) Uani 1 d . .
H12 H 0.3977(3) 0.1667(6) 0.2685(2) 0.045 Uiso 1 d R .
C13 C 0.4919(3) 0.1036(7) 0.2433(2) 0.0375(12) Uani 1 d . .
H13 H 0.5317(3) 0.1592(7) 0.2681(2) 0.056 Uiso 1 d R .
C14 C 0.5139(3) 0.0194(6) 0.2082(2) 0.0366(12) Uani 1 d . .
H14 H 0.5690(3) 0.0134(6) 0.2088(2) 0.055 Uiso 1 d R .
C15 C 0.4763(3) -0.1466(6) 0.1345(2) 0.0349(11) Uani 1 d . .
H15 H 0.5318(3) -0.1556(6) 0.1364(2) 0.052 Uiso 1 d R .
C16 C 0.4205(3) -0.2176(6) 0.0971(2) 0.0383(12) Uani 1 d . .
H16 H 0.4361(3) -0.2769(6) 0.0726(2) 0.058 Uiso 1 d R .
C17 C 0.3386(3) -0.2037(6) 0.0941(2) 0.0349(11) Uani 1 d . .
H17 H 0.2995(3) -0.2520(6) 0.0668(2) 0.052 Uiso 1 d R .
C18 C 0.3133(3) -0.1237(5) 0.1290(2) 0.0261(9) Uani 1 d . .
C19 C 0.3717(3) -0.0494(5) 0.1689(2) 0.0257(9) Uani 1 d . .
C20 C 0.4543(3) -0.0592(5) 0.1703(2) 0.0296(10) Uani 1 d . .
In2 In 0.31048(2) -0.09506(4) 0.380106(11) 0.02323(8) Uani 1 d . .
Cl2 Cl 0.27899(7) -0.23005(14) 0.30149(4) 0.0313(2) Uani 1 d . .
Cl3 Cl 0.30330(7) 0.14957(14) 0.34034(5) 0.0378(3) Uani 1 d . .
Cl4 Cl 0.34620(8) -0.0031(2) 0.46537(5) 0.0434(3) Uani 1 d . .
O3 O 0.1852(2) -0.1074(4) 0.38151(13) 0.0319(7) Uani 1 d . .
C09 C 0.1527(3) -0.0258(8) 0.4156(3) 0.063(2) Uani 1 d . .
H09A H 0.1611(3) 0.0795(8) 0.4125(3) 0.094 Uiso 1 d R .
H09B H 0.1782(3) -0.0554(8) 0.4499(3) 0.094 Uiso 1 d R .
C010 C 0.0676(3) -0.0580(7) 0.4014(2) 0.0473(14) Uani 1 d . .
H01C H 0.0376(3) 0.0171(7) 0.3789(2) 0.071 Uiso 1 d R .
H01D H 0.0492(3) -0.0619(7) 0.4308(2) 0.071 Uiso 1 d R .
C011 C 0.0579(3) -0.2068(7) 0.3752(3) 0.0491(15) Uani 1 d . .
H01E H 0.0068(3) -0.2150(7) 0.3502(3) 0.074 Uiso 1 d R .
H01F H 0.0635(3) -0.2866(7) 0.3992(3) 0.074 Uiso 1 d R .
C012 C 0.1252(3) -0.2108(6) 0.3512(2) 0.0334(11) Uani 1 d . .
H01G H 0.1471(3) -0.3098(6) 0.3524(2) 0.050 Uiso 1 d R .
H01H H 0.1067(3) -0.1785(6) 0.3167(2) 0.050 Uiso 1 d R .
O4 O 0.4394(2) -0.1385(4) 0.38957(12) 0.0350(8) Uani 1 d . .
C013 C 0.4996(3) -0.1617(7) 0.4373(2) 0.0391(13) Uani 1 d . .
H01I H 0.4811(3) -0.2302(7) 0.4581(2) 0.059 Uiso 1 d R .
H01J H 0.5144(3) -0.0689(7) 0.4551(2) 0.059 Uiso 1 d R .
C014 C 0.5683(3) -0.2255(7) 0.4219(2) 0.0444(14) Uani 1 d . .
H01K H 0.5610(3) -0.3309(7) 0.4152(2) 0.067 Uiso 1 d R .
H01L H 0.6182(3) -0.2096(7) 0.4475(2) 0.067 Uiso 1 d R .
C015 C 0.5648(3) -0.1402(7) 0.3738(2) 0.0455(14) Uani 1 d . .
H01M H 0.5843(3) -0.1999(7) 0.3511(2) 0.068 Uiso 1 d R .
H01N H 0.5961(3) -0.0504(7) 0.3817(2) 0.068 Uiso 1 d R .
C016 C 0.4772(3) -0.1033(8) 0.3514(2) 0.0452(14) Uani 1 d . .
H01O H 0.4704(3) 0.0008(8) 0.3425(2) 0.068 Uiso 1 d R .
H01P H 0.4548(3) -0.1622(8) 0.3216(2) 0.068 Uiso 1 d R .
O5 O 0.3170(2) -0.3303(4) 0.41467(12) 0.0331(8) Uani 1 d . .
C017 C 0.2859(4) -0.3735(8) 0.4556(3) 0.062(2) Uani 1 d . .
H01Q H 0.2286(4) -0.3697(8) 0.4453(3) 0.093 Uiso 1 d R .
H01R H 0.3061(4) -0.3068(8) 0.4836(3) 0.093 Uiso 1 d R .
C018 C 0.3152(5) -0.5268(9) 0.4703(3) 0.075(2) Uani 1 d . .
H01S H 0.2720(5) -0.5967(9) 0.4587(3) 0.112 Uiso 1 d R .
H01T H 0.3365(5) -0.5360(9) 0.5063(3) 0.112 Uiso 1 d R .
C019 C 0.3788(4) -0.5571(7) 0.4449(2) 0.055(2) Uani 1 d . .
H01U H 0.3805(4) -0.6611(7) 0.4365(2) 0.083 Uiso 1 d R .
H01V H 0.4304(4) -0.5264(7) 0.4659(2) 0.083 Uiso 1 d R .
C020 C 0.3517(4) -0.4615(6) 0.3987(2) 0.0434(13) Uani 1 d . .
H02C H 0.3958(4) -0.4337(6) 0.3866(2) 0.065 Uiso 1 d R .
H02D H 0.3127(4) -0.5135(6) 0.3723(2) 0.065 Uiso 1 d R .

loop_
_atom_type_symbol
_atom_type_description
_atom_type_scat_dispersion_real
_atom_type_scat_dispersion_imag
_atom_type_scat_source
C C 0.0033 0.0016 'International Tables Vol C Tables 4.2.6.8 and 6.1.1.4'
H H 0.0000 0.0000 'International Tables Vol C Tables 4.2.6.8 and 6.1.1.4'
O O 0.0106 0.0060 'International Tables Vol C Tables 4.2.6.8 and 6.1.1.4'
Cl Cl 0.1484 0.1585 'International Tables Vol C Tables 4.2.6.8 and 6.1.1.4'
Hg Hg -2.3894 9.2266 'International Tables Vol C Tables 4.2.6.8 and 6.1.1.4'
In In -0.7276 1.3100 'International Tables Vol C Tables 4.2.6.8 and 6.1.1.4'

loop_
_geom_angle_atom_site_label_1
_geom_angle_atom_site_label_2
_geom_angle_atom_site_label_3
_geom_angle
_geom_angle_site_symmetry_1
_geom_angle_site_symmetry_3
_geom_angle_publ_flag
C1 Hg C11 175.4(2) . . ?
C1 Hg In1 88.44(12) . . ?
C11 Hg In1 87.38(12) . . ?
C8 In1 C18 157.2(2) . . ?
C8 In1 O1 88.25(14) . . ?
C18 In1 O1 93.37(14) . . ?
C8 In1 Cl1 101.17(12) . . ?
C18 In1 Cl1 101.48(13) . . ?
O1 In1 Cl1 92.86(10) . . ?
C8 In1 O2 88.64(13) . . ?
C18 In1 O2 85.41(13) . . ?
O1 In1 O2 168.84(13) . . ?
Cl1 In1 O2 98.26(11) . . ?
C8 In1 Hg 78.96(12) . . ?
C18 In1 Hg 78.81(12) . . ?
O1 In1 Hg 81.16(9) . . ?
Cl1 In1 Hg 174.01(4) . . ?
O2 In1 Hg 87.73(10) . . ?
C01 O1 C04 108.9(4) . . ?
C01 O1 In1 122.4(3) . . ?
C04 O1 In1 121.9(3) . . ?
O1 C01 C02 108.8(5) . . ?
O1 C01 H01A 109.6(3) . . ?
C02 C01 H01A 110.0(4) . . ?
O1 C01 H01B 110.0(4) . . ?
C02 C01 H01B 109.9(4) . . ?
H01A C01 H01B 108.5 . . ?
C01 C02 C03 105.8(5) . . ?
C01 C02 H02A 110.7(4) . . ?
C03 C02 H02A 110.4(4) . . ?
C01 C02 H02B 110.9(4) . . ?
C03 C02 H02B 110.4(4) . . ?
H02A C02 H02B 108.6 . . ?
C02 C03 C04 104.3(5) . . ?
C02 C03 H03A 111.0(4) . . ?
C04 C03 H03A 111.2(4) . . ?
C02 C03 H03B 110.8(4) . . ?
C04 C03 H03B 110.8(4) . . ?
H03A C03 H03B 108.8 . . ?
O1 C04 C03 106.4(5) . . ?
O1 C04 H04A 110.4(3) . . ?
C03 C04 H04A 110.6(4) . . ?
O1 C04 H04B 110.2(4) . . ?
C03 C04 H04B 110.5(4) . . ?
H04A C04 H04B 108.7 . . ?
C05 O2 C08 109.0(4) . . ?
C05 O2 In1 126.2(3) . . ?
C08 O2 In1 122.0(3) . . ?
O2 C05 C06 106.0(4) . . ?
O2 C05 H05A 110.4(3) . . ?
C06 C05 H05A 110.8(3) . . ?
O2 C05 H05B 110.5(3) . . ?
C06 C05 H05B 110.5(4) . . ?
H05A C05 H05B 108.8 . . ?
C07 C06 C05 105.1(5) . . ?
C07 C06 H06A 110.3(4) . . ?
C05 C06 H06A 110.7(3) . . ?
C07 C06 H06B 110.8(4) . . ?
C05 C06 H06B 111.0(3) . . ?
H06A C06 H06B 108.8 . . ?
C06 C07 C08 102.6(5) . . ?
C06 C07 H07A 111.7(4) . . ?
C08 C07 H07A 111.9(3) . . ?
C06 C07 H07B 110.8(4) . . ?
C08 C07 H07B 110.7(4) . . ?
H07A C07 H07B 109.0 . . ?
O2 C08 C07 104.7(4) . . ?
O2 C08 H08A 111.0(3) . . ?
C07 C08 H08A 111.1(4) . . ?
O2 C08 H08B 110.7(3) . . ?
C07 C08 H08B 110.4(4) . . ?
H08A C08 H08B 108.9 . . ?
C2 C1 C9 117.4(4) . . ?
C2 C1 Hg 120.9(3) . . ?
C9 C1 Hg 121.7(3) . . ?
C1 C2 C3 123.4(5) . . ?
C1 C2 H2 117.7(3) . . ?
C3 C2 H2 118.9(3) . . ?
C4 C3 C2 120.3(4) . . ?
C4 C3 H3 119.7(3) . . ?
C2 C3 H3 120.0(3) . . ?
C3 C4 C10 119.6(4) . . ?
C3 C4 H4 120.3(3) . . ?
C10 C4 H4 120.1(3) . . ?
C6 C5 C10 120.1(4) . . ?
C6 C5 H5 120.1(3) . . ?
C10 C5 H5 119.9(3) . . ?
C5 C6 C7 119.8(5) . . ?
C5 C6 H6 120.2(3) . . ?
C7 C6 H6 120.0(3) . . ?
C8 C7 C6 122.8(5) . . ?
C8 C7 H7 118.5(3) . . ?
C6 C7 H7 118.6(3) . . ?
C7 C8 C9 118.5(4) . . ?
C7 C8 In1 113.7(3) . . ?
C9 C8 In1 127.8(3) . . ?
C10 C9 C8 117.9(4) . . ?
C10 C9 C1 119.1(4) . . ?
C8 C9 C1 123.0(4) . . ?
C5 C10 C4 118.9(4) . . ?
C5 C10 C9 120.9(4) . . ?
C4 C10 C9 120.1(4) . . ?
C12 C11 C19 117.6(4) . . ?
C12 C11 Hg 119.7(3) . . ?
C19 C11 Hg 122.5(3) . . ?
C11 C12 C13 123.0(5) . . ?
C11 C12 H12 118.0(3) . . ?
C13 C12 H12 119.0(3) . . ?
C14 C13 C12 120.2(5) . . ?
C14 C13 H13 119.7(3) . . ?
C12 C13 H13 120.1(3) . . ?
C13 C14 C20 119.7(4) . . ?
C13 C14 H14 120.4(3) . . ?
C20 C14 H14 119.9(3) . . ?
C16 C15 C20 121.1(4) . . ?
C16 C15 H15 119.6(3) . . ?
C20 C15 H15 119.3(3) . . ?
C15 C16 C17 119.6(5) . . ?
C15 C16 H16 120.4(3) . . ?
C17 C16 H16 120.0(3) . . ?
C18 C17 C16 122.1(5) . . ?
C18 C17 H17 119.0(3) . . ?
C16 C17 H17 118.9(3) . . ?
C17 C18 C19 118.7(4) . . ?
C17 C18 In1 113.5(4) . . ?
C19 C18 In1 127.8(3) . . ?
C18 C19 C11 122.2(4) . . ?
C18 C19 C20 118.6(4) . . ?
C11 C19 C20 119.2(4) . . ?
C15 C20 C14 120.1(4) . . ?
C15 C20 C19 119.8(4) . . ?
C14 C20 C19 120.1(4) . . ?
O3 In2 O4 165.10(13) . . ?
O3 In2 O5 82.86(12) . . ?
O4 In2 O5 82.33(13) . . ?
O3 In2 Cl4 88.52(9) . . ?
O4 In2 Cl4 88.89(9) . . ?
O5 In2 Cl4 86.43(9) . . ?
O3 In2 Cl2 91.43(9) . . ?
O4 In2 Cl2 88.57(9) . . ?
O5 In2 Cl2 83.53(9) . . ?
Cl4 In2 Cl2 169.89(5) . . ?
O3 In2 Cl3 97.61(10) . . ?
O4 In2 Cl3 97.24(10) . . ?
O5 In2 Cl3 177.76(9) . . ?
Cl4 In2 Cl3 95.76(5) . . ?
Cl2 In2 Cl3 94.27(4) . . ?
C09 O3 C012 110.0(4) . . ?
C09 O3 In2 124.9(3) . . ?
C012 O3 In2 124.8(3) . . ?
O3 C09 C010 107.1(5) . . ?
O3 C09 H09A 109.8(3) . . ?
C010 C09 H09A 109.9(4) . . ?
O3 C09 H09B 110.6(4) . . ?
C010 C09 H09B 110.8(4) . . ?
H09A C09 H09B 108.7 . . ?
C09 C010 C011 105.5(5) . . ?
C09 C010 H01C 111.1(4) . . ?
C011 C010 H01C 110.1(4) . . ?
C09 C010 H01D 110.6(4) . . ?
C011 C010 H01D 111.0(3) . . ?
H01C C010 H01D 108.6 . . ?
C010 C011 C012 103.9(4) . . ?
C010 C011 H01E 111.4(3) . . ?
C012 C011 H01E 111.5(3) . . ?
C010 C011 H01F 110.5(4) . . ?
C012 C011 H01F 110.6(3) . . ?
H01E C011 H01F 108.9 . . ?
O3 C012 C011 104.7(4) . . ?
O3 C012 H01G 110.6(2) . . ?
C011 C012 H01G 111.1(3) . . ?
O3 C012 H01H 110.9(3) . . ?
C011 C012 H01H 110.5(3) . . ?
H01G C012 H01H 109.0 . . ?
C016 O4 C013 109.5(4) . . ?
C016 O4 In2 123.0(3) . . ?
C013 O4 In2 125.2(3) . . ?
O4 C013 C014 103.1(4) . . ?
O4 C013 H01I 110.9(3) . . ?
C014 C013 H01I 111.5(3) . . ?
O4 C013 H01J 111.1(3) . . ?
C014 C013 H01J 110.9(3) . . ?
H01I C013 H01J 109.3 . . ?
C013 C014 C015 103.1(4) . . ?
C013 C014 H01K 110.9(3) . . ?
C015 C014 H01K 110.7(3) . . ?
C013 C014 H01L 111.5(3) . . ?
C015 C014 H01L 111.5(3) . . ?
H01K C014 H01L 109.1 . . ?
C016 C015 C014 104.2(4) . . ?
C016 C015 H01M 111.3(3) . . ?
C014 C015 H01M 111.3(3) . . ?
C016 C015 H01N 110.7(4) . . ?
C014 C015 H01N 110.3(3) . . ?
H01M C015 H01N 108.9 . . ?
O4 C016 C015 106.3(4) . . ?
O4 C016 H01O 110.5(3) . . ?
C015 C016 H01O 110.6(3) . . ?
O4 C016 H01P 110.6(3) . . ?
C015 C016 H01P 110.1(3) . . ?
H01O C016 H01P 108.8 . . ?
C017 O5 C020 108.1(4) . . ?
C017 O5 In2 125.9(3) . . ?
C020 O5 In2 126.0(3) . . ?
O5 C017 C018 106.5(5) . . ?
O5 C017 H01Q 111.0(3) . . ?
C018 C017 H01Q 111.2(5) . . ?
O5 C017 H01R 109.4(4) . . ?
C018 C017 H01R 109.8(5) . . ?
H01Q C017 H01R 108.8 . . ?
C017 C018 C019 106.4(5) . . ?
C017 C018 H01S 109.7(5) . . ?
C019 C018 H01S 110.2(5) . . ?
C017 C018 H01T 111.3(4) . . ?
C019 C018 H01T 110.7(4) . . ?
H01S C018 H01T 108.6 . . ?
C020 C019 C018 101.7(5) . . ?
C020 C019 H01U 111.8(3) . . ?
C018 C019 H01U 111.5(4) . . ?
C020 C019 H01V 111.1(4) . . ?
C018 C019 H01V 111.2(4) . . ?
H01U C019 H01V 109.3 . . ?
O5 C020 C019 105.0(5) . . ?
O5 C020 H02C 110.4(3) . . ?
C019 C020 H02C 111.1(4) . . ?
O5 C020 H02D 110.9(3) . . ?
C019 C020 H02D 110.5(4) . . ?
H02C C020 H02D 109.0 . . ?

loop_
_geom_bond_atom_site_label_1
_geom_bond_atom_site_label_2
_geom_bond_distance
_geom_bond_site_symmetry_2
_geom_bond_publ_flag
Hg C1 2.048(4) . ?
Hg C11 2.055(4) . ?
Hg In1 3.0110(4) . ?
In1 C8 2.167(4) . ?
In1 C18 2.173(5) . ?
In1 O1 2.427(3) . ?
In1 Cl1 2.4462(13) . ?
In1 O2 2.450(3) . ?
O1 C01 1.408(6) . ?
O1 C04 1.421(6) . ?
C01 C02 1.468(8) . ?
C01 H01A 0.96 . ?
C01 H01B 0.96 . ?
C02 C03 1.492(8) . ?
C02 H02A 0.96 . ?
C02 H02B 0.96 . ?
C03 C04 1.491(8) . ?
C03 H03A 0.96 . ?
C03 H03B 0.96 . ?
C04 H04A 0.96 . ?
C04 H04B 0.96 . ?
O2 C05 1.431(6) . ?
O2 C08 1.442(6) . ?
C05 C06 1.513(8) . ?
C05 H05A 0.96 . ?
C05 H05B 0.96 . ?
C06 C07 1.490(9) . ?
C06 H06A 0.96 . ?
C06 H06B 0.96 . ?
C07 C08 1.492(8) . ?
C07 H07A 0.96 . ?
C07 H07B 0.96 . ?
C08 H08A 0.96 . ?
C08 H08B 0.96 . ?
C1 C2 1.385(6) . ?
C1 C9 1.451(6) . ?
C2 C3 1.401(6) . ?
C2 H2 0.96 . ?
C3 C4 1.379(7) . ?
C3 H3 0.96 . ?
C4 C10 1.424(7) . ?
C4 H4 0.96 . ?
C5 C6 1.362(7) . ?
C5 C10 1.408(7) . ?
C5 H5 0.96 . ?
C6 C7 1.416(7) . ?
C6 H6 0.96 . ?
C7 C8 1.374(6) . ?
C7 H7 0.96 . ?
C8 C9 1.441(6) . ?
C9 C10 1.439(6) . ?
C11 C12 1.397(6) . ?
C11 C19 1.438(6) . ?
C12 C13 1.407(6) . ?
C12 H12 0.96 . ?
C13 C14 1.373(8) . ?
C13 H13 0.96 . ?
C14 C20 1.430(7) . ?
C14 H14 0.96 . ?
C15 C16 1.356(8) . ?
C15 C20 1.403(7) . ?
C15 H15 0.96 . ?
C16 C17 1.419(7) . ?
C16 H16 0.96 . ?
C17 C18 1.378(7) . ?
C17 H17 0.96 . ?
C18 C19 1.432(7) . ?
C19 C20 1.440(6) . ?
In2 O3 2.211(3) . ?
In2 O4 2.232(3) . ?
In2 O5 2.303(3) . ?
In2 Cl4 2.4050(12) . ?
In2 Cl2 2.4094(11) . ?
In2 Cl3 2.4385(13) . ?
O3 C09 1.436(6) . ?
O3 C012 1.466(5) . ?
C09 C010 1.456(8) . ?
C09 H09A 0.96 . ?
C09 H09B 0.96 . ?
C010 C011 1.504(8) . ?
C010 H01C 0.96 . ?
C010 H01D 0.96 . ?
C011 C012 1.513(7) . ?
C011 H01E 0.96 . ?
C011 H01F 0.96 . ?
C012 H01G 0.96 . ?
C012 H01H 0.96 . ?
O4 C016 1.439(6) . ?
O4 C013 1.445(5) . ?
C013 C014 1.501(7) . ?
C013 H01I 0.96 . ?
C013 H01J 0.96 . ?
C014 C015 1.522(8) . ?
C014 H01K 0.96 . ?
C014 H01L 0.96 . ?
C015 C016 1.513(7) . ?
C015 H01M 0.96 . ?
C015 H01N 0.96 . ?
C016 H01O 0.96 . ?
C016 H01P 0.96 . ?
O5 C017 1.447(6) . ?
O5 C020 1.450(6) . ?
C017 C018 1.480(10) . ?
C017 H01Q 0.96 . ?
C017 H01R 0.96 . ?
C018 C019 1.506(10) . ?
C018 H01S 0.96 . ?
C018 H01T 0.96 . ?
C019 C020 1.497(8) . ?
C019 H01U 0.96 . ?
C019 H01V 0.96 . ?
C020 H02C 0.96 . ?
C020 H02D 0.96 . ?
